data_7119081
loop_
_publ_author_name
'Alexander S. Romanov'
'Dawei Di'
'Le Yang'
'Julio Fernandez-Cestau'
'Ciaran R. Becker'
'Charlotte E. James'
'Bonan Zhu'
'Mikko Linnolahti'
'Dan Credgington'
'Manfred Bochmann'

_publ_section_title
;
 Highly photoluminescent copper carbene complexes based on prompt rather
 than delayed fluorescence
;
_journal_name_full Chem.Commun.
_journal_page_first 6379
_journal_volume 52
_journal_year 2016
_chemical_formula_moiety 'C27 H39 Cu I N, 0.5(C H2 Cl2)'
_chemical_formula_sum 'C27.5 H40 Cl Cu I N'
_chemical_formula_weight 610.49
_chemical_melting_point 273
_chemical_name_systematic
; 
 ? 
;
_space_group_IT_number 2
_symmetry_cell_setting triclinic
_symmetry_space_group_name_Hall '-P 1'
_symmetry_space_group_name_H-M 'P -1'
_atom_sites_solution_hydrogens geom
_atom_sites_solution_primary direct
_atom_sites_solution_secondary difmap
_audit_creation_method SHELXL-97
_audit_update_record
;
2016-03-17 deposited with the CCDC.
2016-04-12 downloaded from the CCDC.
;
_cell_angle_alpha 101.520(2)
_cell_angle_beta 94.7980(10)
_cell_angle_gamma 94.4190(10)
_cell_formula_units_Z 4
_cell_length_a 11.1918(2)
_cell_length_b 11.9685(2)
_cell_length_c 20.7901(4)
_cell_measurement_reflns_used 25122
_cell_measurement_temperature 140(2)
_cell_measurement_theta_max 32.5560
_cell_measurement_theta_min 3.0990
_cell_volume 2706.59(9)
_computing_cell_refinement
;                                                                         
CrysAlisPro, Agilent Technologies,                                        
Version 1.171.36.21 (release 14-08-2012 CrysAlis171 .NET)                 
(compiled Sep 14 2012,17:21:16)                                           
;
_computing_data_collection
;                                                                         
CrysAlisPro, Agilent Technologies,                                        
Version 1.171.36.21 (release 14-08-2012 CrysAlis171 .NET)                 
(compiled Sep 14 2012,17:21:16)                                           
;
_computing_data_reduction
;                                                                         
CrysAlisPro, Agilent Technologies,                                        
Version 1.171.36.21 (release 14-08-2012 CrysAlis171 .NET)                 
(compiled Sep 14 2012,17:21:16)                                           
;
_computing_molecular_graphics 'ORTEP (Johnson, 1976 and Farrugia, 1997)'
_computing_publication_material 'SHELXL-97 (Sheldrick, 2008) and WINGX (Farrugia, 1999)'
_computing_structure_refinement 'SHELXL-97 (Sheldrick, 2008)'
_computing_structure_solution 'SHELXS-97 (Sheldrick, 2008)'
_diffrn_ambient_temperature 140(2)
_diffrn_detector_area_resol_mean 16.0050
_diffrn_measured_fraction_theta_full 0.998
_diffrn_measured_fraction_theta_max 0.998
_diffrn_measurement_device_type 'Oxford Diffraction Xcalibur 3/Sapphire3 CCD'
_diffrn_measurement_method 'Thin slice \w scans'
_diffrn_radiation_monochromator graphite
_diffrn_radiation_source 'Enhance (Mo) X-ray Source'
_diffrn_radiation_type MoK\a
_diffrn_radiation_wavelength 0.71073
_diffrn_reflns_av_R_equivalents 0.0227
_diffrn_reflns_av_sigmaI/netI 0.0237
_diffrn_reflns_limit_h_max 14
_diffrn_reflns_limit_h_min -14
_diffrn_reflns_limit_k_max 15
_diffrn_reflns_limit_k_min -15
_diffrn_reflns_limit_l_max 27
_diffrn_reflns_limit_l_min -27
_diffrn_reflns_number 47637
_diffrn_reflns_theta_full 28.00
_diffrn_reflns_theta_max 28.00
_diffrn_reflns_theta_min 2.98
_exptl_absorpt_coefficient_mu 2.061
_exptl_absorpt_correction_T_max 0.7754
_exptl_absorpt_correction_T_min 0.5495
_exptl_absorpt_correction_type multi-scan
_exptl_absorpt_process_details
;                                                             
 CrysAlisPro RED, Oxford Diffraction Ltd., Version 1.171.33.66
 Empirical absorption correction using spherical harmonics,   
  implemented in SCALE3 ABSPACK scaling algorithm.            
;
_exptl_crystal_colour colorless
_exptl_crystal_density_diffrn 1.498
_exptl_crystal_density_meas ?
_exptl_crystal_density_method 'not measured'
_exptl_crystal_description block
_exptl_crystal_F_000 1244
_exptl_crystal_recrystallization_method 'Re-crystallisation from solvent'
_exptl_crystal_size_max 0.33
_exptl_crystal_size_mid 0.28
_exptl_crystal_size_min 0.13
_refine_diff_density_max 0.826
_refine_diff_density_min -0.624
_refine_diff_density_rms 0.065
_refine_ls_extinction_method none
_refine_ls_goodness_of_fit_ref 1.004
_refine_ls_hydrogen_treatment constr
_refine_ls_matrix_type full
_refine_ls_number_parameters 580
_refine_ls_number_reflns 13045
_refine_ls_number_restraints 0
_refine_ls_restrained_S_all 1.004
_refine_ls_R_factor_all 0.0289
_refine_ls_R_factor_gt 0.0222
_refine_ls_shift/su_max 0.001
_refine_ls_shift/su_mean 0.000
_refine_ls_structure_factor_coef Fsqd
_refine_ls_weighting_details 'calc w=1/[\s^2^(Fo^2^)+(0.0300P)^2^+0.7000P] where P=(Fo^2^+2Fc^2^)/3'
_refine_ls_weighting_scheme calc
_refine_ls_wR_factor_gt 0.0550
_refine_ls_wR_factor_ref 0.0574
_reflns_number_gt 11265
_reflns_number_total 13045
_reflns_threshold_expression I>2sigma(I)
_cod_data_source_file c6cc02349e2.cif
_cod_data_source_block 1c
_cod_depositor_comments
;
The following automatic conversions were performed:

'_exptl_crystal_density_meas' value 'not measured' was changed to '?'
- the value is perceived as not measured.

Automatic conversion script
Id: cif_fix_values 4624 2016-04-14 12:54:50Z antanas 

2017-03-03
Z value and formula fixed to values more according to usual
chemical conventions.                 miguel
;
_cod_original_formula_sum 'C55 H80 Cl2 Cu2 I2 N2'
_cod_original_formula_weight 1220.99
_cod_original_formula_moiety '2(C27 H39 Cu I N), C H2 Cl2'
_cod_original_formula_units_Z 2
_cod_original_cell_volume 2706.59(8)
_cod_database_code 7119081
_solvent_exptl_crystal_recrystallization_method 'CH2Cl2, hexane'

loop_
_symmetry_equiv_pos_as_xyz
'x, y, z'
'-x, -y, -z'

loop_
_atom_site_label
_atom_site_type_symbol
_atom_site_fract_x
_atom_site_fract_y
_atom_site_fract_z
_atom_site_U_iso_or_equiv
_atom_site_adp_type
_atom_site_occupancy
_atom_site_symmetry_multiplicity
_atom_site_calc_flag
_atom_site_refinement_flags
_atom_site_disorder_assembly
_atom_site_disorder_group
I1B I 0.397831(10) 0.386115(9) 0.167201(6) 0.01930(3) Uani 1 1 d . . .
I1A I -0.038274(11) -0.105007(10) 0.340106(7) 0.02532(4) Uani 1 1 d . . .
Cu1B Cu 0.602821(18) 0.462492(17) 0.163180(11) 0.01611(5) Uani 1 1 d . . .
Cu1A Cu 0.157283(19) -0.008361(18) 0.333605(11) 0.01776(5) Uani 1 1 d . . .
Cl2S Cl 0.17915(7) 0.73084(6) 0.52088(3) 0.05148(16) Uani 1 1 d . . .
Cl1S Cl 0.28167(10) 0.95277(6) 0.50525(4) 0.0783(3) Uani 1 1 d . . .
N1B N 0.85751(12) 0.47763(12) 0.17756(7) 0.0144(3) Uani 1 1 d . . .
N1A N 0.38934(12) 0.01646(11) 0.29187(7) 0.0138(3) Uani 1 1 d . . .
C1B C 0.76322(15) 0.52411(14) 0.15826(8) 0.0146(3) Uani 1 1 d . . .
C1A C 0.31298(15) 0.06535(14) 0.32994(8) 0.0142(3) Uani 1 1 d . . .
C6B C 0.84679(15) 0.26717(15) 0.16277(9) 0.0176(3) Uani 1 1 d . . .
C4B C 0.97987(15) 0.53532(15) 0.16940(9) 0.0185(3) Uani 1 1 d . . .
C14A C 0.26337(16) 0.02451(15) 0.16311(9) 0.0203(4) Uani 1 1 d . . .
H14A H 0.2981 0.0889 0.1983 0.024 Uiso 1 1 calc R . .
C25B C 0.74006(16) 0.73565(14) 0.16077(9) 0.0185(3) Uani 1 1 d . . .
H25A H 0.7552 0.7521 0.2090 0.022 Uiso 1 1 calc R . .
C10A C 0.37462(15) -0.19498(14) 0.26227(9) 0.0174(3) Uani 1 1 d . . .
C14B C 0.81835(16) 0.24775(15) 0.08827(9) 0.0211(4) Uani 1 1 d . . .
H14B H 0.8249 0.3226 0.0758 0.025 Uiso 1 1 calc R . .
C6A C 0.30335(15) -0.08492(14) 0.18112(9) 0.0168(3) Uani 1 1 d . . .
C4A C 0.51400(15) 0.07959(15) 0.29680(9) 0.0179(3) Uani 1 1 d . . .
C11A C 0.41525(17) -0.20642(15) 0.33212(10) 0.0229(4) Uani 1 1 d . . .
H11A H 0.4344 -0.1294 0.3596 0.028 Uiso 1 1 calc R . .
C17A C 0.31331(16) 0.27527(14) 0.33341(9) 0.0175(3) Uani 1 1 d . . .
H17A H 0.3224 0.2582 0.2861 0.021 Uiso 1 1 calc R . .
C23B C 0.60384(16) 0.71701(15) 0.14079(9) 0.0197(4) Uani 1 1 d . . .
H23A H 0.5695 0.6532 0.1577 0.024 Uiso 1 1 calc R . .
H23B H 0.5667 0.7848 0.1599 0.024 Uiso 1 1 calc R . .
C8A C 0.30289(16) -0.29109(15) 0.15034(10) 0.0228(4) Uani 1 1 d . . .
H8AA H 0.2889 -0.3583 0.1183 0.027 Uiso 1 1 calc R . .
C21B C 0.57758(16) 0.69236(15) 0.06580(9) 0.0212(4) Uani 1 1 d . . .
H21A H 0.4903 0.6788 0.0538 0.025 Uiso 1 1 calc R . .
C5A C 0.35555(14) -0.09029(14) 0.24406(8) 0.0146(3) Uani 1 1 d . . .
C2B C 0.80452(15) 0.62899(14) 0.13147(8) 0.0154(3) Uani 1 1 d . . .
C27A C 0.61203(16) 0.00217(16) 0.30943(10) 0.0232(4) Uani 1 1 d . . .
H27A H 0.6081 -0.0615 0.2728 0.035 Uiso 1 1 calc R . .
H27B H 0.5999 -0.0255 0.3489 0.035 Uiso 1 1 calc R . .
H27C H 0.6896 0.0450 0.3146 0.035 Uiso 1 1 calc R . .
C11B C 0.84078(16) 0.50019(16) 0.32035(9) 0.0216(4) Uani 1 1 d . . .
H11B H 0.8460 0.5614 0.2954 0.026 Uiso 1 1 calc R . .
C7B C 0.85888(15) 0.17287(15) 0.19179(10) 0.0212(4) Uani 1 1 d . . .
H7BA H 0.8576 0.1006 0.1649 0.025 Uiso 1 1 calc R . .
C10B C 0.85679(14) 0.38772(15) 0.27403(9) 0.0175(3) Uani 1 1 d . . .
C25A C 0.35024(17) 0.21193(15) 0.44044(9) 0.0213(4) Uani 1 1 d . . .
H25B H 0.3834 0.1544 0.4625 0.026 Uiso 1 1 calc R . .
C22A C 0.17948(16) 0.27761(15) 0.34362(9) 0.0207(4) Uani 1 1 d . . .
H22A H 0.1368 0.2035 0.3236 0.025 Uiso 1 1 calc R . .
H22B H 0.1456 0.3346 0.3222 0.025 Uiso 1 1 calc R . .
C22B C 0.63764(16) 0.58572(15) 0.03558(9) 0.0199(4) Uani 1 1 d . . .
H22C H 0.6044 0.5199 0.0512 0.024 Uiso 1 1 calc R . .
H22D H 0.6215 0.5701 -0.0121 0.024 Uiso 1 1 calc R . .
C5B C 0.85200(14) 0.37510(14) 0.20513(9) 0.0155(3) Uani 1 1 d . . .
C7A C 0.27866(16) -0.18775(15) 0.13469(9) 0.0212(4) Uani 1 1 d . . .
H7AA H 0.2452 -0.1866 0.0924 0.025 Uiso 1 1 calc R . .
C3B C 0.94129(15) 0.64784(15) 0.15417(10) 0.0202(4) Uani 1 1 d . . .
H3BA H 0.9856 0.6693 0.1196 0.024 Uiso 1 1 calc R . .
H3BB H 0.9575 0.7087 0.1932 0.024 Uiso 1 1 calc R . .
C2A C 0.37064(15) 0.18290(14) 0.36663(9) 0.0157(3) Uani 1 1 d . . .
C9A C 0.34801(16) -0.29425(15) 0.21372(10) 0.0212(4) Uani 1 1 d . . .
H9AA H 0.3610 -0.3646 0.2243 0.025 Uiso 1 1 calc R . .
C17B C 0.77443(16) 0.60536(15) 0.05511(9) 0.0181(3) Uani 1 1 d . . .
H17B H 0.8121 0.5374 0.0350 0.022 Uiso 1 1 calc R . .
C12B C 0.71432(18) 0.49238(19) 0.34391(10) 0.0301(5) Uani 1 1 d . . .
H12A H 0.6549 0.4750 0.3064 0.045 Uiso 1 1 calc R . .
H12B H 0.7017 0.5642 0.3713 0.045 Uiso 1 1 calc R . .
H12C H 0.7075 0.4330 0.3687 0.045 Uiso 1 1 calc R . .
C19A C 0.36268(17) 0.42221(15) 0.43869(10) 0.0254(4) Uani 1 1 d . . .
H19A H 0.4052 0.4975 0.4586 0.031 Uiso 1 1 calc R . .
C18B C 0.82278(17) 0.70883(16) 0.02803(10) 0.0248(4) Uani 1 1 d . . .
H18A H 0.8049 0.6933 -0.0196 0.030 Uiso 1 1 calc R . .
H18B H 0.9095 0.7220 0.0382 0.030 Uiso 1 1 calc R . .
C26A C 0.53470(17) 0.12301(17) 0.23430(10) 0.0263(4) Uani 1 1 d . . .
H26A H 0.5260 0.0595 0.1973 0.039 Uiso 1 1 calc R . .
H26B H 0.6144 0.1613 0.2387 0.039 Uiso 1 1 calc R . .
H26C H 0.4767 0.1756 0.2275 0.039 Uiso 1 1 calc R . .
C8B C 0.87269(15) 0.18370(16) 0.25946(10) 0.0230(4) Uani 1 1 d . . .
H8BA H 0.8853 0.1201 0.2777 0.028 Uiso 1 1 calc R . .
C18A C 0.37658(17) 0.39473(15) 0.36487(10) 0.0235(4) Uani 1 1 d . . .
H18C H 0.4614 0.3967 0.3582 0.028 Uiso 1 1 calc R . .
H18D H 0.3415 0.4518 0.3440 0.028 Uiso 1 1 calc R . .
C9B C 0.86767(16) 0.28944(16) 0.29986(9) 0.0217(4) Uani 1 1 d . . .
H9BA H 0.8716 0.2954 0.3453 0.026 Uiso 1 1 calc R . .
C3A C 0.50592(16) 0.17525(15) 0.35718(10) 0.0225(4) Uani 1 1 d . . .
H3AA H 0.5420 0.2476 0.3501 0.027 Uiso 1 1 calc R . .
H3AB H 0.5484 0.1579 0.3961 0.027 Uiso 1 1 calc R . .
C24A C 0.41653(18) 0.33066(16) 0.47154(10) 0.0255(4) Uani 1 1 d . . .
H24A H 0.4086 0.3484 0.5185 0.031 Uiso 1 1 calc R . .
H24B H 0.5016 0.3301 0.4656 0.031 Uiso 1 1 calc R . .
C27B C 1.06521(16) 0.55388(18) 0.23231(10) 0.0272(4) Uani 1 1 d . . .
H27D H 1.0791 0.4812 0.2429 0.041 Uiso 1 1 calc R . .
H27E H 1.0300 0.5997 0.2678 0.041 Uiso 1 1 calc R . .
H27F H 1.1403 0.5925 0.2259 0.041 Uiso 1 1 calc R . .
C21A C 0.16302(17) 0.30609(16) 0.41725(10) 0.0239(4) Uani 1 1 d . . .
H21B H 0.0771 0.3068 0.4231 0.029 Uiso 1 1 calc R . .
C16A C 0.3054(2) 0.04585(17) 0.09831(10) 0.0287(4) Uani 1 1 d . . .
H16A H 0.3913 0.0448 0.0999 0.043 Uiso 1 1 calc R . .
H16B H 0.2839 0.1192 0.0918 0.043 Uiso 1 1 calc R . .
H16C H 0.2676 -0.0130 0.0625 0.043 Uiso 1 1 calc R . .
C12A C 0.3124(2) -0.26789(18) 0.36018(11) 0.0321(5) Uani 1 1 d . . .
H12D H 0.2428 -0.2258 0.3594 0.048 Uiso 1 1 calc R . .
H12E H 0.3373 -0.2726 0.4048 0.048 Uiso 1 1 calc R . .
H12F H 0.2927 -0.3437 0.3339 0.048 Uiso 1 1 calc R . .
C16B C 0.90602(17) 0.17335(17) 0.05053(10) 0.0271(4) Uani 1 1 d . . .
H16D H 0.9873 0.2044 0.0661 0.041 Uiso 1 1 calc R . .
H16E H 0.8916 0.1724 0.0043 0.041 Uiso 1 1 calc R . .
H16F H 0.8940 0.0966 0.0577 0.041 Uiso 1 1 calc R . .
C23A C 0.21634(18) 0.21582(16) 0.45061(9) 0.0245(4) Uani 1 1 d . . .
H23C H 0.1733 0.1413 0.4321 0.029 Uiso 1 1 calc R . .
H23D H 0.2073 0.2341 0.4974 0.029 Uiso 1 1 calc R . .
C13B C 0.93615(18) 0.53196(18) 0.38011(10) 0.0300(4) Uani 1 1 d . . .
H13A H 1.0150 0.5339 0.3652 0.045 Uiso 1 1 calc R . .
H13B H 0.9285 0.4759 0.4071 0.045 Uiso 1 1 calc R . .
H13C H 0.9246 0.6059 0.4055 0.045 Uiso 1 1 calc R . .
C19B C 0.76403(18) 0.81567(16) 0.05911(10) 0.0270(4) Uani 1 1 d . . .
H19B H 0.7970 0.8817 0.0427 0.032 Uiso 1 1 calc R . .
C26B C 1.03594(17) 0.46269(17) 0.11283(10) 0.0271(4) Uani 1 1 d . . .
H26D H 1.0481 0.3892 0.1228 0.041 Uiso 1 1 calc R . .
H26E H 1.1120 0.5006 0.1072 0.041 Uiso 1 1 calc R . .
H26F H 0.9830 0.4526 0.0729 0.041 Uiso 1 1 calc R . .
C13A C 0.5277(2) -0.27127(18) 0.33463(12) 0.0355(5) Uani 1 1 d . . .
H13D H 0.5903 -0.2345 0.3151 0.053 Uiso 1 1 calc R . .
H13E H 0.5087 -0.3488 0.3107 0.053 Uiso 1 1 calc R . .
H13F H 0.5546 -0.2712 0.3797 0.053 Uiso 1 1 calc R . .
C24B C 0.79075(18) 0.83890(15) 0.13443(10) 0.0248(4) Uani 1 1 d . . .
H24C H 0.7543 0.9068 0.1541 0.030 Uiso 1 1 calc R . .
H24D H 0.8771 0.8525 0.1464 0.030 Uiso 1 1 calc R . .
C20B C 0.62765(18) 0.79581(17) 0.03970(11) 0.0282(4) Uani 1 1 d . . .
H20A H 0.6110 0.7814 -0.0079 0.034 Uiso 1 1 calc R . .
H20B H 0.5895 0.8633 0.0585 0.034 Uiso 1 1 calc R . .
C15B C 0.68809(17) 0.19414(18) 0.06900(11) 0.0298(5) Uani 1 1 d . . .
H15A H 0.6349 0.2406 0.0940 0.045 Uiso 1 1 calc R . .
H15B H 0.6808 0.1185 0.0781 0.045 Uiso 1 1 calc R . .
H15C H 0.6671 0.1898 0.0228 0.045 Uiso 1 1 calc R . .
C15A C 0.12561(18) 0.0220(2) 0.16066(11) 0.0335(5) Uani 1 1 d . . .
H15D H 0.1003 0.0089 0.2017 0.050 Uiso 1 1 calc R . .
H15E H 0.0892 -0.0384 0.1253 0.050 Uiso 1 1 calc R . .
H15F H 0.1012 0.0940 0.1534 0.050 Uiso 1 1 calc R . .
C20A C 0.22913(18) 0.42421(16) 0.44852(10) 0.0276(4) Uani 1 1 d . . .
H20C H 0.1953 0.4824 0.4280 0.033 Uiso 1 1 calc R . .
H20D H 0.2193 0.4427 0.4953 0.033 Uiso 1 1 calc R . .
C1S C 0.1499(3) 0.8693(2) 0.51284(14) 0.0603(8) Uani 1 1 d . . .
H1SA H 0.0932 0.8646 0.4742 0.072 Uiso 1 1 calc R . .
H1SB H 0.1131 0.9060 0.5512 0.072 Uiso 1 1 calc R . .

loop_
_atom_site_aniso_label
_atom_site_aniso_U_11
_atom_site_aniso_U_22
_atom_site_aniso_U_33
_atom_site_aniso_U_23
_atom_site_aniso_U_13
_atom_site_aniso_U_12
I1B 0.01568(6) 0.01655(6) 0.02607(7) 0.00575(4) 0.00368(4) -0.00125(4)
I1A 0.01791(6) 0.02462(6) 0.03201(7) 0.00440(5) 0.00330(5) -0.00388(5)
Cu1B 0.01239(10) 0.01659(10) 0.02014(11) 0.00653(8) 0.00181(8) -0.00100(8)
Cu1A 0.01481(10) 0.01605(10) 0.02102(12) 0.00100(8) 0.00308(8) -0.00107(8)
Cl2S 0.0692(4) 0.0472(3) 0.0450(4) 0.0191(3) 0.0236(3) 0.0051(3)
Cl1S 0.1518(9) 0.0368(3) 0.0414(4) 0.0133(3) -0.0081(5) -0.0158(4)
N1B 0.0128(7) 0.0150(6) 0.0151(7) 0.0034(5) 0.0016(5) -0.0011(5)
N1A 0.0123(6) 0.0134(6) 0.0158(7) 0.0039(5) -0.0006(5) 0.0012(5)
C1B 0.0167(8) 0.0146(7) 0.0116(8) 0.0011(6) 0.0018(6) -0.0001(6)
C1A 0.0155(8) 0.0135(7) 0.0135(8) 0.0034(6) -0.0018(6) 0.0028(6)
C6B 0.0126(8) 0.0192(8) 0.0211(9) 0.0045(7) 0.0026(7) 0.0002(6)
C4B 0.0123(8) 0.0198(8) 0.0233(9) 0.0055(7) 0.0025(7) -0.0026(6)
C14A 0.0247(9) 0.0184(8) 0.0170(9) 0.0037(7) -0.0020(7) 0.0027(7)
C25B 0.0216(9) 0.0149(8) 0.0186(9) 0.0030(7) 0.0036(7) -0.0002(7)
C10A 0.0152(8) 0.0159(8) 0.0226(9) 0.0046(7) 0.0065(7) 0.0031(6)
C14B 0.0218(9) 0.0203(9) 0.0192(9) 0.0001(7) 0.0012(7) 0.0013(7)
C6A 0.0152(8) 0.0176(8) 0.0180(9) 0.0039(7) 0.0037(6) 0.0005(6)
C4A 0.0110(8) 0.0189(8) 0.0235(9) 0.0046(7) 0.0008(7) 0.0000(6)
C11A 0.0283(10) 0.0180(8) 0.0247(10) 0.0078(7) 0.0035(8) 0.0061(7)
C17A 0.0210(9) 0.0146(8) 0.0170(9) 0.0036(7) 0.0011(7) 0.0013(7)
C23B 0.0205(9) 0.0167(8) 0.0236(10) 0.0063(7) 0.0064(7) 0.0022(7)
C8A 0.0222(9) 0.0172(8) 0.0259(10) -0.0035(7) 0.0083(7) -0.0038(7)
C21B 0.0195(9) 0.0229(9) 0.0231(10) 0.0100(7) -0.0001(7) 0.0022(7)
C5A 0.0130(8) 0.0128(7) 0.0173(8) 0.0003(6) 0.0040(6) 0.0016(6)
C2B 0.0145(8) 0.0152(8) 0.0170(9) 0.0048(6) 0.0026(6) -0.0016(6)
C27A 0.0140(8) 0.0261(9) 0.0298(10) 0.0056(8) 0.0012(7) 0.0053(7)
C11B 0.0215(9) 0.0267(9) 0.0173(9) 0.0048(7) 0.0013(7) 0.0063(7)
C7B 0.0160(8) 0.0180(8) 0.0304(10) 0.0058(7) 0.0047(7) 0.0010(7)
C10B 0.0097(7) 0.0230(8) 0.0202(9) 0.0059(7) 0.0010(6) 0.0012(6)
C25A 0.0260(9) 0.0189(8) 0.0175(9) 0.0023(7) -0.0017(7) 0.0020(7)
C22A 0.0186(9) 0.0169(8) 0.0247(10) 0.0008(7) -0.0033(7) 0.0046(7)
C22B 0.0213(9) 0.0221(9) 0.0164(9) 0.0056(7) 0.0006(7) -0.0011(7)
C5B 0.0107(7) 0.0170(8) 0.0201(9) 0.0071(7) 0.0014(6) 0.0017(6)
C7A 0.0208(9) 0.0226(9) 0.0187(9) 0.0015(7) 0.0030(7) -0.0021(7)
C3B 0.0162(8) 0.0186(8) 0.0257(10) 0.0070(7) 0.0008(7) -0.0036(7)
C2A 0.0135(8) 0.0146(8) 0.0177(9) 0.0013(6) -0.0003(6) 0.0004(6)
C9A 0.0187(9) 0.0137(8) 0.0324(11) 0.0044(7) 0.0100(8) 0.0018(7)
C17B 0.0192(8) 0.0188(8) 0.0168(9) 0.0043(7) 0.0043(7) 0.0008(7)
C12B 0.0244(10) 0.0435(12) 0.0230(10) 0.0039(9) 0.0047(8) 0.0126(9)
C19A 0.0281(10) 0.0143(8) 0.0289(11) -0.0035(7) -0.0033(8) -0.0009(7)
C18B 0.0249(10) 0.0307(10) 0.0222(10) 0.0131(8) 0.0068(8) -0.0011(8)
C26A 0.0169(9) 0.0314(10) 0.0332(11) 0.0139(9) 0.0037(8) -0.0013(8)
C8B 0.0144(8) 0.0244(9) 0.0352(11) 0.0167(8) 0.0041(7) 0.0034(7)
C18A 0.0258(10) 0.0147(8) 0.0294(11) 0.0047(7) 0.0013(8) -0.0002(7)
C9B 0.0162(8) 0.0311(10) 0.0209(9) 0.0122(8) 0.0022(7) 0.0039(7)
C3A 0.0147(8) 0.0182(8) 0.0306(11) -0.0022(7) -0.0014(7) -0.0006(7)
C24A 0.0289(10) 0.0216(9) 0.0209(10) -0.0036(7) -0.0062(8) 0.0008(8)
C27B 0.0158(9) 0.0355(11) 0.0311(11) 0.0135(9) -0.0026(8) -0.0049(8)
C21A 0.0196(9) 0.0228(9) 0.0267(10) -0.0030(8) 0.0041(7) 0.0035(7)
C16A 0.0406(12) 0.0240(9) 0.0214(10) 0.0071(8) 0.0002(9) -0.0010(8)
C12A 0.0433(13) 0.0280(10) 0.0307(11) 0.0146(9) 0.0117(9) 0.0076(9)
C16B 0.0247(10) 0.0300(10) 0.0245(10) -0.0004(8) 0.0049(8) 0.0021(8)
C23A 0.0317(10) 0.0223(9) 0.0182(9) 0.0004(7) 0.0073(8) -0.0005(8)
C13B 0.0286(10) 0.0370(11) 0.0221(10) 0.0020(9) -0.0021(8) 0.0046(9)
C19B 0.0299(10) 0.0224(9) 0.0331(11) 0.0169(8) 0.0068(8) -0.0022(8)
C26B 0.0193(9) 0.0271(10) 0.0348(11) 0.0038(8) 0.0111(8) 0.0000(8)
C13A 0.0376(12) 0.0324(11) 0.0401(13) 0.0142(10) -0.0020(10) 0.0152(10)
C24B 0.0258(10) 0.0154(8) 0.0332(11) 0.0063(8) 0.0046(8) -0.0018(7)
C20B 0.0313(11) 0.0269(10) 0.0309(11) 0.0163(8) 0.0026(9) 0.0053(8)
C15B 0.0224(10) 0.0320(10) 0.0293(11) -0.0055(9) -0.0003(8) 0.0010(8)
C15A 0.0273(11) 0.0430(12) 0.0326(12) 0.0117(10) -0.0006(9) 0.0133(9)
C20A 0.0323(11) 0.0194(9) 0.0283(11) -0.0035(8) 0.0029(8) 0.0069(8)
C1S 0.088(2) 0.0556(17) 0.0392(15) 0.0082(13) 0.0017(15) 0.0304(16)

loop_
_atom_type_symbol
_atom_type_description
_atom_type_scat_dispersion_real
_atom_type_scat_dispersion_imag
_atom_type_scat_source
C C 0.0033 0.0016 'International Tables Vol C Tables 4.2.6.8 and 6.1.1.4'
H H 0.0000 0.0000 'International Tables Vol C Tables 4.2.6.8 and 6.1.1.4'
N N 0.0061 0.0033 'International Tables Vol C Tables 4.2.6.8 and 6.1.1.4'
Cu Cu 0.3201 1.2651 'International Tables Vol C Tables 4.2.6.8 and 6.1.1.4'
I I -0.4742 1.8119 'International Tables Vol C Tables 4.2.6.8 and 6.1.1.4'
Cl Cl 0.1484 0.1585 'International Tables Vol C Tables 4.2.6.8 and 6.1.1.4'

loop_
_geom_angle_atom_site_label_1
_geom_angle_atom_site_label_2
_geom_angle_atom_site_label_3
_geom_angle
_geom_angle_site_symmetry_1
_geom_angle_site_symmetry_3
C1B Cu1B I1B 178.66(5) . .
C1A Cu1A I1A 178.52(5) . .
C1B N1B C5B 124.01(14) . .
C1B N1B C4B 116.70(14) . .
C5B N1B C4B 119.29(13) . .
C1A N1A C5A 121.97(14) . .
C1A N1A C4A 116.93(13) . .
C5A N1A C4A 121.01(13) . .
N1B C1B C2B 108.94(14) . .
N1B C1B Cu1B 122.66(13) . .
C2B C1B Cu1B 128.38(12) . .
N1A C1A C2A 108.72(14) . .
N1A C1A Cu1A 121.64(12) . .
C2A C1A Cu1A 129.64(12) . .
C7B C6B C5B 117.31(16) . .
C7B C6B C14B 119.02(16) . .
C5B C6B C14B 123.46(16) . .
C27B C4B N1B 111.68(15) . .
C27B C4B C26B 109.47(15) . .
N1B C4B C26B 109.94(14) . .
C27B C4B C3B 112.34(15) . .
N1B C4B C3B 99.70(13) . .
C26B C4B C3B 113.42(16) . .
C6A C14A C16A 113.51(15) . .
C6A C14A C15A 109.64(16) . .
C16A C14A C15A 110.23(16) . .
C6A C14A H14A 107.8 . .
C16A C14A H14A 107.8 . .
C15A C14A H14A 107.8 . .
C23B C25B C24B 108.05(14) . .
C23B C25B C2B 111.75(14) . .
C24B C25B C2B 108.88(14) . .
C23B C25B H25A 109.4 . .
C24B C25B H25A 109.4 . .
C2B C25B H25A 109.4 . .
C9A C10A C5A 117.34(16) . .
C9A C10A C11A 118.47(16) . .
C5A C10A C11A 124.09(15) . .
C6B C14B C15B 109.39(16) . .
C6B C14B C16B 112.66(15) . .
C15B C14B C16B 110.66(15) . .
C6B C14B H14B 108.0 . .
C15B C14B H14B 108.0 . .
C16B C14B H14B 108.0 . .
C7A C6A C5A 117.49(16) . .
C7A C6A C14A 118.86(16) . .
C5A C6A C14A 123.45(15) . .
N1A C4A C26A 111.53(14) . .
N1A C4A C27A 111.00(14) . .
C26A C4A C27A 108.80(15) . .
N1A C4A C3A 99.65(13) . .
C26A C4A C3A 113.78(15) . .
C27A C4A C3A 111.89(15) . .
C10A C11A C13A 111.84(16) . .
C10A C11A C12A 109.63(16) . .
C13A C11A C12A 109.97(16) . .
C10A C11A H11A 108.4 . .
C13A C11A H11A 108.4 . .
C12A C11A H11A 108.4 . .
C22A C17A C18A 107.62(14) . .
C22A C17A C2A 110.92(14) . .
C18A C17A C2A 109.75(14) . .
C22A C17A H17A 109.5 . .
C18A C17A H17A 109.5 . .
C2A C17A H17A 109.5 . .
C21B C23B C25B 110.47(15) . .
C21B C23B H23A 109.6 . .
C25B C23B H23A 109.6 . .
C21B C23B H23B 109.6 . .
C25B C23B H23B 109.6 . .
H23A C23B H23B 108.1 . .
C9A C8A C7A 119.76(17) . .
C9A C8A H8AA 120.1 . .
C7A C8A H8AA 120.1 . .
C23B C21B C20B 109.19(16) . .
C23B C21B C22B 109.50(14) . .
C20B C21B C22B 109.72(16) . .
C23B C21B H21A 109.5 . .
C20B C21B H21A 109.5 . .
C22B C21B H21A 109.5 . .
C6A C5A C10A 122.12(15) . .
C6A C5A N1A 118.44(14) . .
C10A C5A N1A 119.44(15) . .
C1B C2B C3B 102.98(13) . .
C1B C2B C25B 111.87(14) . .
C3B C2B C25B 110.98(14) . .
C1B C2B C17B 110.36(13) . .
C3B C2B C17B 113.80(14) . .
C25B C2B C17B 106.94(13) . .
C4A C27A H27A 109.5 . .
C4A C27A H27B 109.5 . .
H27A C27A H27B 109.5 . .
C4A C27A H27C 109.5 . .
H27A C27A H27C 109.5 . .
H27B C27A H27C 109.5 . .
C10B C11B C12B 108.74(16) . .
C10B C11B C13B 113.64(15) . .
C12B C11B C13B 109.79(16) . .
C10B C11B H11B 108.2 . .
C12B C11B H11B 108.2 . .
C13B C11B H11B 108.2 . .
C8B C7B C6B 121.79(17) . .
C8B C7B H7BA 119.1 . .
C6B C7B H7BA 119.1 . .
C9B C10B C5B 117.44(16) . .
C9B C10B C11B 119.18(16) . .
C5B C10B C11B 123.20(15) . .
C23A C25A C24A 108.37(15) . .
C23A C25A C2A 112.10(14) . .
C24A C25A C2A 108.57(16) . .
C23A C25A H25B 109.3 . .
C24A C25A H25B 109.3 . .
C2A C25A H25B 109.3 . .
C17A C22A C21A 110.53(14) . .
C17A C22A H22A 109.5 . .
C21A C22A H22A 109.5 . .
C17A C22A H22B 109.5 . .
C21A C22A H22B 109.5 . .
H22A C22A H22B 108.1 . .
C17B C22B C21B 109.87(14) . .
C17B C22B H22C 109.7 . .
C21B C22B H22C 109.7 . .
C17B C22B H22D 109.7 . .
C21B C22B H22D 109.7 . .
H22C C22B H22D 108.2 . .
C6B C5B C10B 122.01(16) . .
C6B C5B N1B 119.40(15) . .
C10B C5B N1B 118.55(15) . .
C8A C7A C6A 121.35(17) . .
C8A C7A H7AA 119.3 . .
C6A C7A H7AA 119.3 . .
C4B C3B C2B 107.52(14) . .
C4B C3B H3BA 110.2 . .
C2B C3B H3BA 110.2 . .
C4B C3B H3BB 110.2 . .
C2B C3B H3BB 110.2 . .
H3BA C3B H3BB 108.5 . .
C1A C2A C25A 114.24(15) . .
C1A C2A C3A 102.75(13) . .
C25A C2A C3A 111.50(14) . .
C1A C2A C17A 107.87(13) . .
C25A C2A C17A 107.18(13) . .
C3A C2A C17A 113.37(15) . .
C8A C9A C10A 121.73(16) . .
C8A C9A H9AA 119.1 . .
C10A C9A H9AA 119.1 . .
C22B C17B C18B 107.57(14) . .
C22B C17B C2B 111.40(14) . .
C18B C17B C2B 110.03(14) . .
C22B C17B H17B 109.3 . .
C18B C17B H17B 109.3 . .
C2B C17B H17B 109.3 . .
C11B C12B H12A 109.5 . .
C11B C12B H12B 109.5 . .
H12A C12B H12B 109.5 . .
C11B C12B H12C 109.5 . .
H12A C12B H12C 109.5 . .
H12B C12B H12C 109.5 . .
C18A C19A C20A 109.17(16) . .
C18A C19A C24A 109.61(15) . .
C20A C19A C24A 109.88(17) . .
C18A C19A H19A 109.4 . .
C20A C19A H19A 109.4 . .
C24A C19A H19A 109.4 . .
C17B C18B C19B 109.71(15) . .
C17B C18B H18A 109.7 . .
C19B C18B H18A 109.7 . .
C17B C18B H18B 109.7 . .
C19B C18B H18B 109.7 . .
H18A C18B H18B 108.2 . .
C4A C26A H26A 109.5 . .
C4A C26A H26B 109.5 . .
H26A C26A H26B 109.5 . .
C4A C26A H26C 109.5 . .
H26A C26A H26C 109.5 . .
H26B C26A H26C 109.5 . .
C9B C8B C7B 119.58(17) . .
C9B C8B H8BA 120.2 . .
C7B C8B H8BA 120.2 . .
C19A C18A C17A 109.89(16) . .
C19A C18A H18C 109.7 . .
C17A C18A H18C 109.7 . .
C19A C18A H18D 109.7 . .
C17A C18A H18D 109.7 . .
H18C C18A H18D 108.2 . .
C8B C9B C10B 121.46(17) . .
C8B C9B H9BA 119.3 . .
C10B C9B H9BA 119.3 . .
C4A C3A C2A 107.49(14) . .
C4A C3A H3AA 110.2 . .
C2A C3A H3AA 110.2 . .
C4A C3A H3AB 110.2 . .
C2A C3A H3AB 110.2 . .
H3AA C3A H3AB 108.5 . .
C19A C24A C25A 109.70(15) . .
C19A C24A H24A 109.7 . .
C25A C24A H24A 109.7 . .
C19A C24A H24B 109.7 . .
C25A C24A H24B 109.7 . .
H24A C24A H24B 108.2 . .
C4B C27B H27D 109.5 . .
C4B C27B H27E 109.5 . .
H27D C27B H27E 109.5 . .
C4B C27B H27F 109.5 . .
H27D C27B H27F 109.5 . .
H27E C27B H27F 109.5 . .
C23A C21A C22A 109.23(14) . .
C23A C21A C20A 109.14(16) . .
C22A C21A C20A 109.38(17) . .
C23A C21A H21B 109.7 . .
C22A C21A H21B 109.7 . .
C20A C21A H21B 109.7 . .
C14A C16A H16A 109.5 . .
C14A C16A H16B 109.5 . .
H16A C16A H16B 109.5 . .
C14A C16A H16C 109.5 . .
H16A C16A H16C 109.5 . .
H16B C16A H16C 109.5 . .
C11A C12A H12D 109.5 . .
C11A C12A H12E 109.5 . .
H12D C12A H12E 109.5 . .
C11A C12A H12F 109.5 . .
H12D C12A H12F 109.5 . .
H12E C12A H12F 109.5 . .
C14B C16B H16D 109.5 . .
C14B C16B H16E 109.5 . .
H16D C16B H16E 109.5 . .
C14B C16B H16F 109.5 . .
H16D C16B H16F 109.5 . .
H16E C16B H16F 109.5 . .
C21A C23A C25A 110.21(16) . .
C21A C23A H23C 109.6 . .
C25A C23A H23C 109.6 . .
C21A C23A H23D 109.6 . .
C25A C23A H23D 109.6 . .
H23C C23A H23D 108.1 . .
C11B C13B H13A 109.5 . .
C11B C13B H13B 109.5 . .
H13A C13B H13B 109.5 . .
C11B C13B H13C 109.5 . .
H13A C13B H13C 109.5 . .
H13B C13B H13C 109.5 . .
C20B C19B C24B 110.13(16) . .
C20B C19B C18B 109.13(16) . .
C24B C19B C18B 109.59(15) . .
C20B C19B H19B 109.3 . .
C24B C19B H19B 109.3 . .
C18B C19B H19B 109.3 . .
C4B C26B H26D 109.5 . .
C4B C26B H26E 109.5 . .
H26D C26B H26E 109.5 . .
C4B C26B H26F 109.5 . .
H26D C26B H26F 109.5 . .
H26E C26B H26F 109.5 . .
C11A C13A H13D 109.5 . .
C11A C13A H13E 109.5 . .
H13D C13A H13E 109.5 . .
C11A C13A H13F 109.5 . .
H13D C13A H13F 109.5 . .
H13E C13A H13F 109.5 . .
C19B C24B C25B 109.87(15) . .
C19B C24B H24C 109.7 . .
C25B C24B H24C 109.7 . .
C19B C24B H24D 109.7 . .
C25B C24B H24D 109.7 . .
H24C C24B H24D 108.2 . .
C19B C20B C21B 108.62(15) . .
C19B C20B H20A 110.0 . .
C21B C20B H20A 110.0 . .
C19B C20B H20B 110.0 . .
C21B C20B H20B 110.0 . .
H20A C20B H20B 108.3 . .
C14B C15B H15A 109.5 . .
C14B C15B H15B 109.5 . .
H15A C15B H15B 109.5 . .
C14B C15B H15C 109.5 . .
H15A C15B H15C 109.5 . .
H15B C15B H15C 109.5 . .
C14A C15A H15D 109.5 . .
C14A C15A H15E 109.5 . .
H15D C15A H15E 109.5 . .
C14A C15A H15F 109.5 . .
H15D C15A H15F 109.5 . .
H15E C15A H15F 109.5 . .
C19A C20A C21A 109.16(14) . .
C19A C20A H20C 109.8 . .
C21A C20A H20C 109.8 . .
C19A C20A H20D 109.8 . .
C21A C20A H20D 109.8 . .
H20C C20A H20D 108.3 . .
Cl1S C1S Cl2S 111.74(17) . .
Cl1S C1S H1SA 109.3 . .
Cl2S C1S H1SA 109.3 . .
Cl1S C1S H1SB 109.3 . .
Cl2S C1S H1SB 109.3 . .
H1SA C1S H1SB 107.9 . .

loop_
_geom_bond_atom_site_label_1
_geom_bond_atom_site_label_2
_geom_bond_distance
_geom_bond_site_symmetry_2
I1B Cu1B 2.4177(2) .
I1A Cu1A 2.4224(2) .
Cu1B C1B 1.9062(17) .
Cu1A C1A 1.9059(17) .
Cl2S C1S 1.751(3) .
Cl1S C1S 1.753(4) .
N1B C1B 1.301(2) .
N1B C5B 1.454(2) .
N1B C4B 1.523(2) .
N1A C1A 1.305(2) .
N1A C5A 1.456(2) .
N1A C4A 1.520(2) .
C1B C2B 1.527(2) .
C1A C2A 1.525(2) .
C6B C7B 1.392(2) .
C6B C5B 1.405(2) .
C6B C14B 1.522(3) .
C4B C27B 1.521(3) .
C4B C26B 1.527(3) .
C4B C3B 1.529(2) .
C14A C6A 1.521(2) .
C14A C16A 1.525(3) .
C14A C15A 1.536(3) .
C14A H14A 0.9800 .
C25B C23B 1.533(2) .
C25B C24B 1.537(2) .
C25B C2B 1.558(2) .
C25B H25A 0.9800 .
C10A C9A 1.391(2) .
C10A C5A 1.406(2) .
C10A C11A 1.521(3) .
C14B C15B 1.534(3) .
C14B C16B 1.535(2) .
C14B H14B 0.9800 .
C6A C7A 1.397(2) .
C6A C5A 1.403(2) .
C4A C26A 1.521(3) .
C4A C27A 1.529(2) .
C4A C3A 1.535(2) .
C11A C13A 1.531(3) .
C11A C12A 1.536(3) .
C11A H11A 0.9800 .
C17A C22A 1.532(2) .
C17A C18A 1.538(2) .
C17A C2A 1.566(2) .
C17A H17A 0.9800 .
C23B C21B 1.526(3) .
C23B H23A 0.9700 .
C23B H23B 0.9700 .
C8A C9A 1.380(3) .
C8A C7A 1.381(3) .
C8A H8AA 0.9300 .
C21B C20B 1.534(3) .
C21B C22B 1.536(2) .
C21B H21A 0.9800 .
C2B C3B 1.549(2) .
C2B C17B 1.559(2) .
C27A H27A 0.9600 .
C27A H27B 0.9600 .
C27A H27C 0.9600 .
C11B C10B 1.523(2) .
C11B C12B 1.538(3) .
C11B C13B 1.534(3) .
C11B H11B 0.9800 .
C7B C8B 1.381(3) .
C7B H7BA 0.9300 .
C10B C9B 1.396(2) .
C10B C5B 1.406(2) .
C25A C23A 1.534(3) .
C25A C24A 1.542(2) .
C25A C2A 1.544(2) .
C25A H25B 0.9800 .
C22A C21A 1.530(3) .
C22A H22A 0.9700 .
C22A H22B 0.9700 .
C22B C17B 1.538(2) .
C22B H22C 0.9700 .
C22B H22D 0.9700 .
C7A H7AA 0.9300 .
C3B H3BA 0.9700 .
C3B H3BB 0.9700 .
C2A C3A 1.550(2) .
C9A H9AA 0.9300 .
C17B C18B 1.539(2) .
C17B H17B 0.9800 .
C12B H12A 0.9600 .
C12B H12B 0.9600 .
C12B H12C 0.9600 .
C19A C18A 1.528(3) .
C19A C20A 1.527(3) .
C19A C24A 1.537(3) .
C19A H19A 0.9800 .
C18B C19B 1.535(3) .
C18B H18A 0.9700 .
C18B H18B 0.9700 .
C26A H26A 0.9600 .
C26A H26B 0.9600 .
C26A H26C 0.9600 .
C8B C9B 1.380(3) .
C8B H8BA 0.9300 .
C18A H18C 0.9700 .
C18A H18D 0.9700 .
C9B H9BA 0.9300 .
C3A H3AA 0.9700 .
C3A H3AB 0.9700 .
C24A H24A 0.9700 .
C24A H24B 0.9700 .
C27B H27D 0.9600 .
C27B H27E 0.9600 .
C27B H27F 0.9600 .
C21A C23A 1.528(3) .
C21A C20A 1.536(3) .
C21A H21B 0.9800 .
C16A H16A 0.9600 .
C16A H16B 0.9600 .
C16A H16C 0.9600 .
C12A H12D 0.9600 .
C12A H12E 0.9600 .
C12A H12F 0.9600 .
C16B H16D 0.9600 .
C16B H16E 0.9600 .
C16B H16F 0.9600 .
C23A H23C 0.9700 .
C23A H23D 0.9700 .
C13B H13A 0.9600 .
C13B H13B 0.9600 .
C13B H13C 0.9600 .
C19B C20B 1.534(3) .
C19B C24B 1.534(3) .
C19B H19B 0.9800 .
C26B H26D 0.9600 .
C26B H26E 0.9600 .
C26B H26F 0.9600 .
C13A H13D 0.9600 .
C13A H13E 0.9600 .
C13A H13F 0.9600 .
C24B H24C 0.9700 .
C24B H24D 0.9700 .
C20B H20A 0.9700 .
C20B H20B 0.9700 .
C15B H15A 0.9600 .
C15B H15B 0.9600 .
C15B H15C 0.9600 .
C15A H15D 0.9600 .
C15A H15E 0.9600 .
C15A H15F 0.9600 .
C20A H20C 0.9700 .
C20A H20D 0.9700 .
C1S H1SA 0.9700 .
C1S H1SB 0.9700 .

loop_
_geom_torsion_atom_site_label_1
_geom_torsion_atom_site_label_2
_geom_torsion_atom_site_label_3
_geom_torsion_atom_site_label_4
_geom_torsion
_geom_torsion_site_symmetry_1
_geom_torsion_site_symmetry_2
_geom_torsion_site_symmetry_3
_geom_torsion_site_symmetry_4
C5B N1B C1B C2B -179.26(14) . . . .
C4B N1B C1B C2B 0.00(19) . . . .
C5B N1B C1B Cu1B -0.4(2) . . . .
C4B N1B C1B Cu1B 178.88(11) . . . .
I1B Cu1B C1B N1B -150(2) . . . .
I1B Cu1B C1B C2B 28(2) . . . .
C5A N1A C1A C2A -171.90(14) . . . .
C4A N1A C1A C2A 4.67(19) . . . .
C5A N1A C1A Cu1A 7.8(2) . . . .
C4A N1A C1A Cu1A -175.62(11) . . . .
I1A Cu1A C1A N1A 79(2) . . . .
I1A Cu1A C1A C2A -102(2) . . . .
C1B N1B C4B C27B 131.25(16) . . . .
C5B N1B C4B C27B -49.5(2) . . . .
C1B N1B C4B C26B -107.03(17) . . . .
C5B N1B C4B C26B 72.26(19) . . . .
C1B N1B C4B C3B 12.37(19) . . . .
C5B N1B C4B C3B -168.33(14) . . . .
C7B C6B C14B C15B 71.0(2) . . . .
C5B C6B C14B C15B -103.60(19) . . . .
C7B C6B C14B C16B -52.6(2) . . . .
C5B C6B C14B C16B 132.87(18) . . . .
C16A C14A C6A C7A -52.5(2) . . . .
C15A C14A C6A C7A 71.2(2) . . . .
C16A C14A C6A C5A 132.79(18) . . . .
C15A C14A C6A C5A -103.4(2) . . . .
C1A N1A C4A C26A -111.63(17) . . . .
C5A N1A C4A C26A 64.98(19) . . . .
C1A N1A C4A C27A 126.88(16) . . . .
C5A N1A C4A C27A -56.5(2) . . . .
C1A N1A C4A C3A 8.82(19) . . . .
C5A N1A C4A C3A -174.57(14) . . . .
C9A C10A C11A C13A 57.5(2) . . . .
C5A C10A C11A C13A -126.19(19) . . . .
C9A C10A C11A C12A -64.7(2) . . . .
C5A C10A C11A C12A 111.56(19) . . . .
C24B C25B C23B C21B 60.46(18) . . . .
C2B C25B C23B C21B -59.31(19) . . . .
C25B C23B C21B C20B -61.54(18) . . . .
C25B C23B C21B C22B 58.61(19) . . . .
C7A C6A C5A C10A -4.7(2) . . . .
C14A C6A C5A C10A 170.02(16) . . . .
C7A C6A C5A N1A 176.03(15) . . . .
C14A C6A C5A N1A -9.2(2) . . . .
C9A C10A C5A C6A 4.7(2) . . . .
C11A C10A C5A C6A -171.59(16) . . . .
C9A C10A C5A N1A -176.04(15) . . . .
C11A C10A C5A N1A 7.6(2) . . . .
C1A N1A C5A C6A 86.6(2) . . . .
C4A N1A C5A C6A -89.87(18) . . . .
C1A N1A C5A C10A -92.69(19) . . . .
C4A N1A C5A C10A 90.88(19) . . . .
N1B C1B C2B C3B -12.35(18) . . . .
Cu1B C1B C2B C3B 168.85(12) . . . .
N1B C1B C2B C25B -131.59(15) . . . .
Cu1B C1B C2B C25B 49.6(2) . . . .
N1B C1B C2B C17B 109.48(15) . . . .
Cu1B C1B C2B C17B -69.33(18) . . . .
C23B C25B C2B C1B -63.62(18) . . . .
C24B C25B C2B C1B 177.10(14) . . . .
C23B C25B C2B C3B -178.02(14) . . . .
C24B C25B C2B C3B 62.70(18) . . . .
C23B C25B C2B C17B 57.32(18) . . . .
C24B C25B C2B C17B -61.96(18) . . . .
C5B C6B C7B C8B 1.5(3) . . . .
C14B C6B C7B C8B -173.45(16) . . . .
C12B C11B C10B C9B -70.5(2) . . . .
C13B C11B C10B C9B 52.1(2) . . . .
C12B C11B C10B C5B 104.44(19) . . . .
C13B C11B C10B C5B -132.96(18) . . . .
C18A C17A C22A C21A -60.10(19) . . . .
C2A C17A C22A C21A 59.96(18) . . . .
C23B C21B C22B C17B -59.01(19) . . . .
C20B C21B C22B C17B 60.82(19) . . . .
C7B C6B C5B C10B -6.4(2) . . . .
C14B C6B C5B C10B 168.28(16) . . . .
C7B C6B C5B N1B 171.10(14) . . . .
C14B C6B C5B N1B -14.2(2) . . . .
C9B C10B C5B C6B 5.9(2) . . . .
C11B C10B C5B C6B -169.11(16) . . . .
C9B C10B C5B N1B -171.60(15) . . . .
C11B C10B C5B N1B 13.4(2) . . . .
C1B N1B C5B C6B 89.5(2) . . . .
C4B N1B C5B C6B -89.69(19) . . . .
C1B N1B C5B C10B -92.9(2) . . . .
C4B N1B C5B C10B 87.87(19) . . . .
C9A C8A C7A C6A 2.6(3) . . . .
C5A C6A C7A C8A 1.0(3) . . . .
C14A C6A C7A C8A -174.01(17) . . . .
C27B C4B C3B C2B -137.47(16) . . . .
N1B C4B C3B C2B -19.08(17) . . . .
C26B C4B C3B C2B 97.74(17) . . . .
C1B C2B C3B C4B 19.90(18) . . . .
C25B C2B C3B C4B 139.75(15) . . . .
C17B C2B C3B C4B -99.57(17) . . . .
N1A C1A C2A C25A -136.87(15) . . . .
Cu1A C1A C2A C25A 43.5(2) . . . .
N1A C1A C2A C3A -15.94(18) . . . .
Cu1A C1A C2A C3A 164.38(13) . . . .
N1A C1A C2A C17A 104.08(15) . . . .
Cu1A C1A C2A C17A -75.60(18) . . . .
C23A C25A C2A C1A -62.14(18) . . . .
C24A C25A C2A C1A 178.18(14) . . . .
C23A C25A C2A C3A -178.09(14) . . . .
C24A C25A C2A C3A 62.23(18) . . . .
C23A C25A C2A C17A 57.30(18) . . . .
C24A C25A C2A C17A -62.39(17) . . . .
C22A C17A C2A C1A 66.14(18) . . . .
C18A C17A C2A C1A -175.07(14) . . . .
C22A C17A C2A C25A -57.30(18) . . . .
C18A C17A C2A C25A 61.48(18) . . . .
C22A C17A C2A C3A 179.23(14) . . . .
C18A C17A C2A C3A -61.99(19) . . . .
C7A C8A C9A C10A -2.6(3) . . . .
C5A C10A C9A C8A -1.0(3) . . . .
C11A C10A C9A C8A 175.55(17) . . . .
C21B C22B C17B C18B -60.47(19) . . . .
C21B C22B C17B C2B 60.20(18) . . . .
C1B C2B C17B C22B 64.02(17) . . . .
C3B C2B C17B C22B 179.21(14) . . . .
C25B C2B C17B C22B -57.87(17) . . . .
C1B C2B C17B C18B -176.77(14) . . . .
C3B C2B C17B C18B -61.58(18) . . . .
C25B C2B C17B C18B 61.33(17) . . . .
C22B C17B C18B C19B 61.30(19) . . . .
C2B C17B C18B C19B -60.22(19) . . . .
C6B C7B C8B C9B 3.7(3) . . . .
C20A C19A C18A C17A -61.93(19) . . . .
C24A C19A C18A C17A 58.5(2) . . . .
C22A C17A C18A C19A 60.91(19) . . . .
C2A C17A C18A C19A -59.89(19) . . . .
C7B C8B C9B C10B -4.3(3) . . . .
C5B C10B C9B C8B -0.5(3) . . . .
C11B C10B C9B C8B 174.76(16) . . . .
N1A C4A C3A C2A -18.19(17) . . . .
C26A C4A C3A C2A 100.61(17) . . . .
C27A C4A C3A C2A -135.58(16) . . . .
C1A C2A C3A C4A 21.30(18) . . . .
C25A C2A C3A C4A 144.08(15) . . . .
C17A C2A C3A C4A -94.84(17) . . . .
C18A C19A C24A C25A -60.0(2) . . . .
C20A C19A C24A C25A 60.0(2) . . . .
C23A C25A C24A C19A -59.3(2) . . . .
C2A C25A C24A C19A 62.6(2) . . . .
C17A C22A C21A C23A -59.35(19) . . . .
C17A C22A C21A C20A 60.04(18) . . . .
C22A C21A C23A C25A 58.4(2) . . . .
C20A C21A C23A C25A -61.12(19) . . . .
C24A C25A C23A C21A 60.39(19) . . . .
C2A C25A C23A C21A -59.41(19) . . . .
C17B C18B C19B C20B -62.2(2) . . . .
C17B C18B C19B C24B 58.5(2) . . . .
C20B C19B C24B C25B 60.16(19) . . . .
C18B C19B C24B C25B -59.9(2) . . . .
C23B C25B C24B C19B -59.25(19) . . . .
C2B C25B C24B C19B 62.31(19) . . . .
C24B C19B C20B C21B -59.8(2) . . . .
C18B C19B C20B C21B 60.5(2) . . . .
C23B C21B C20B C19B 60.0(2) . . . .
C22B C21B C20B C19B -60.0(2) . . . .
C18A C19A C20A C21A 60.3(2) . . . .
C24A C19A C20A C21A -59.9(2) . . . .
C23A C21A C20A C19A 60.2(2) . . . .
C22A C21A C20A C19A -59.3(2) . . . .
